data_4315864
loop_
_publ_author_name
'Vaidyanathan Mathrubootham'
'Jason Thomas'
'Richard Staples'
'John McCraken'
'Jason Shearer'
'Eric L. Hegg'

_publ_contact_author_address
;Deparment of Biochemistry and Molecular biology
Michaigan State University
East Lansing, MI 48824
;
_publ_contact_author_email erichegg@msu.edu
_publ_contact_author_name 'Eric. L. Hegg'
_publ_contact_author_phone '(517) 353-7120'
_publ_section_title
;
 Bisamidate and Mixed Amine/Amidate NiN2S2 Complexes as Models for
 Nickel-Containing Acetyl Coenzyme A Synthase and Superoxide Dismutase: An
 Experimental and Computational Study
;
_journal_name_full 'Inorganic Chemistry'
_journal_page_first 5393
_journal_page_last 5406
_journal_paper_doi 10.1021/ic9023053
_journal_volume 49
_journal_year 2010
_chemical_formula_moiety 'C6 H11 K N2 Ni O S2'
_chemical_formula_sum 'C6 H11 K N2 Ni O S2'
_chemical_formula_weight 289.10
_chemical_name_systematic
; 
 ? 
;
_space_group_IT_number 14
_symmetry_cell_setting monoclinic
_symmetry_space_group_name_Hall '-P 2ybc'
_symmetry_space_group_name_H-M 'P 1 21/c 1'
_atom_sites_solution_hydrogens geom
_atom_sites_solution_primary direct
_atom_sites_solution_secondary difmap
_audit_creation_method SHELXL-97
_cell_angle_alpha 90.00
_cell_angle_beta 111.7573(15)
_cell_angle_gamma 90.00
_cell_formula_units_Z 4
_cell_length_a 8.5857(2)
_cell_length_b 11.6498(3)
_cell_length_c 11.2093(3)
_cell_measurement_reflns_used 18738
_cell_measurement_temperature 150(1)
_cell_measurement_theta_max 27.485
_cell_measurement_theta_min 1.018
_cell_volume 1041.30(5)
_computing_cell_refinement DENZO-SMN
_computing_data_collection 'Nonius COLLECT'
_computing_data_reduction DENZO-SMN
_computing_molecular_graphics 'WinGX, Ortep3'
_computing_structure_refinement 'SHELXL-97 (Sheldrick, 1997)'
_computing_structure_solution SIR97
_diffrn_ambient_temperature 150(1)
_diffrn_measured_fraction_theta_full 0.999
_diffrn_measured_fraction_theta_max 0.999
_diffrn_measurement_device_type 'Nonius KappaCCD Diffractometer'
_diffrn_measurement_method 'Phi and Omega scan'
_diffrn_radiation_monochromator graphite
_diffrn_radiation_source 'fine-focus sealed tube'
_diffrn_radiation_type MoK\a
_diffrn_radiation_wavelength 0.71073
_diffrn_reflns_av_R_equivalents 0.0180
_diffrn_reflns_av_sigmaI/netI 0.0271
_diffrn_reflns_limit_h_max 11
_diffrn_reflns_limit_h_min -11
_diffrn_reflns_limit_k_max 15
_diffrn_reflns_limit_k_min -14
_diffrn_reflns_limit_l_max 14
_diffrn_reflns_limit_l_min -14
_diffrn_reflns_number 4414
_diffrn_reflns_theta_full 27.46
_diffrn_reflns_theta_max 27.46
_diffrn_reflns_theta_min 2.55
_exptl_absorpt_coefficient_mu 2.624
_exptl_absorpt_correction_T_max 0.7266
_exptl_absorpt_correction_T_min 0.5599
_exptl_absorpt_correction_type multi-scan
_exptl_absorpt_process_details 'DENZO-SMN (Otwinwski & Minor, 1997)'
_exptl_crystal_colour red
_exptl_crystal_density_diffrn 1.844
_exptl_crystal_density_method 'not measured'
_exptl_crystal_description prism
_exptl_crystal_F_000 592
_exptl_crystal_size_max 0.25
_exptl_crystal_size_mid 0.20
_exptl_crystal_size_min 0.13
_refine_diff_density_max 0.846
_refine_diff_density_min -0.756
_refine_diff_density_rms 0.084
_refine_ls_extinction_method none
_refine_ls_goodness_of_fit_ref 1.040
_refine_ls_hydrogen_treatment mixed
_refine_ls_matrix_type full
_refine_ls_number_parameters 158
_refine_ls_number_reflns 2371
_refine_ls_number_restraints 0
_refine_ls_restrained_S_all 1.040
_refine_ls_R_factor_all 0.0419
_refine_ls_R_factor_gt 0.0335
_refine_ls_shift/su_max 0.000
_refine_ls_shift/su_mean 0.000
_refine_ls_structure_factor_coef Fsqd
_refine_ls_weighting_details 'calc w=1/[\s^2^(Fo^2^)+(0.0379P)^2^+1.7429P] where P=(Fo^2^+2Fc^2^)/3'
_refine_ls_weighting_scheme calc
_refine_ls_wR_factor_gt 0.0818
_refine_ls_wR_factor_ref 0.0859
_reflns_number_gt 2042
_reflns_number_total 2371
_reflns_threshold_expression >2sigma(I)
_cod_data_source_file ic9023053_si_002_3.cif
_cod_data_source_block elh012
_cod_depositor_comments
;
The following automatic conversions were performed:

'_symmetry_cell_setting' value 'Monoclinic' changed to 'monoclinic'
according to the built-in table from CIF Core dictionary named
'cif_core.dic' version 2.4.1 from
2010-06-29.

'_exptl_absorpt_correction_type' value 'Multi-scan'
changed to 'multi-scan' according to the built-in table from CIF Core
dictionary named 'cif_core.dic' version 2.4.1 from 2010-06-29.

Automatic conversion script
Id: cif_fix_values 1646 2011-03-28 12:23:43Z adriana 
;
_cod_database_code 4315864

loop_
_symmetry_equiv_pos_as_xyz
'x, y, z'
'-x, y+1/2, -z+1/2'
'-x, -y, -z'
'x, -y-1/2, z-1/2'

loop_
_atom_site_label
_atom_site_type_symbol
_atom_site_fract_x
_atom_site_fract_y
_atom_site_fract_z
_atom_site_U_iso_or_equiv
_atom_site_adp_type
_atom_site_occupancy
_atom_site_symmetry_multiplicity
_atom_site_calc_flag
_atom_site_refinement_flags
_atom_site_disorder_assembly
_atom_site_disorder_group
Ni1 Ni 0.17642(4) 0.18846(3) 0.14670(3) 0.02512(12) Uani 1 1 d . . .
K1 K 0.41319(8) 0.15093(6) -0.05065(7) 0.03143(17) Uani 1 1 d . . .
S1 S 0.15737(9) 0.34503(6) 0.03779(8) 0.02988(18) Uani 1 1 d . A .
S2 S 0.44833(8) 0.18896(7) 0.23386(7) 0.03162(19) Uani 1 1 d . . .
O1 O -0.2777(2) 0.05466(17) 0.05874(19) 0.0282(4) Uani 1 1 d . . .
N1 N -0.0561(3) 0.1741(2) 0.0766(2) 0.0249(5) Uani 1 1 d . A .
N2 N 0.1668(4) 0.0554(3) 0.2474(3) 0.0265(7) Uani 0.75 1 d P A 1
H2 H 0.182(6) 0.079(4) 0.337(5) 0.039(13) Uiso 0.75 1 d P B 1
N2A N 0.1814(11) 0.0240(8) 0.1883(10) 0.0230(19) Uiso 0.25 1 d P A 2
H2N H 0.1831 -0.0109 0.1141 0.028 Uiso 0.25 1 calc PR A 2
C1 C -0.0628(4) 0.3282(3) -0.0695(3) 0.0295(6) Uani 1 1 d . . .
C2 C -0.1589(3) 0.2672(3) 0.0002(3) 0.0289(6) Uani 1 1 d . A .
C3 C -0.1244(3) 0.0797(2) 0.1003(2) 0.0230(5) Uani 1 1 d . . .
C4 C 0.0054(4) -0.0045(3) 0.1843(3) 0.0270(6) Uani 1 1 d . A .
C5 C 0.3196(4) -0.0146(3) 0.2773(4) 0.0452(9) Uani 1 1 d . . .
H5A H 0.3246 -0.0713 0.3445 0.054 Uiso 0.75 1 calc PR A 1
H5B H 0.3132 -0.0577 0.1995 0.054 Uiso 0.75 1 calc PR A 1
H5C H 0.3470 -0.0884 0.2457 0.054 Uiso 0.25 1 calc PR A 2
H5D H 0.2924 -0.0327 0.3537 0.054 Uiso 0.25 1 calc PR A 2
C6 C 0.4729(4) 0.0541(4) 0.3217(4) 0.0528(10) Uani 1 1 d . . .
H1A H -0.109(5) 0.404(4) -0.100(4) 0.050(11) Uiso 1 1 d . . .
H1B H -0.066(4) 0.288(3) -0.149(4) 0.038(9) Uiso 1 1 d . . .
H2A H -0.182(5) 0.317(3) 0.063(4) 0.040(10) Uiso 1 1 d . . .
H2B H -0.265(4) 0.236(3) -0.063(3) 0.033(9) Uiso 1 1 d . . .
H4A H -0.026(5) -0.035(3) 0.249(4) 0.044(10) Uiso 1 1 d . . .
H4B H 0.006(5) -0.071(4) 0.131(4) 0.052(11) Uiso 1 1 d . . .
H6A H 0.493(5) 0.078(4) 0.424(4) 0.062 Uiso 1 1 d . . .
H6B H 0.561(6) 0.019(4) 0.336(5) 0.070(14) Uiso 1 1 d . . .

loop_
_atom_site_aniso_label
_atom_site_aniso_U_11
_atom_site_aniso_U_22
_atom_site_aniso_U_33
_atom_site_aniso_U_23
_atom_site_aniso_U_13
_atom_site_aniso_U_12
Ni1 0.01491(18) 0.0276(2) 0.0280(2) 0.00094(14) 0.00225(14) -0.00092(13)
K1 0.0272(3) 0.0295(3) 0.0399(4) 0.0051(3) 0.0150(3) -0.0036(2)
S1 0.0239(3) 0.0240(3) 0.0409(4) 0.0003(3) 0.0110(3) -0.0048(3)
S2 0.0167(3) 0.0445(5) 0.0288(4) -0.0052(3) 0.0028(3) -0.0004(3)
O1 0.0200(9) 0.0283(11) 0.0347(11) -0.0003(8) 0.0084(8) -0.0053(8)
N1 0.0187(10) 0.0245(12) 0.0282(12) 0.0045(9) 0.0048(9) -0.0012(9)
N2 0.0226(15) 0.0325(18) 0.0232(17) 0.0009(14) 0.0074(13) 0.0058(13)
C1 0.0258(14) 0.0218(14) 0.0377(17) 0.0064(12) 0.0081(12) 0.0001(11)
C2 0.0181(12) 0.0283(14) 0.0369(16) 0.0064(13) 0.0063(12) 0.0018(11)
C3 0.0223(13) 0.0262(14) 0.0197(12) -0.0014(10) 0.0068(10) 0.0000(10)
C4 0.0282(14) 0.0254(14) 0.0272(14) 0.0028(11) 0.0101(12) -0.0001(11)
C5 0.0299(16) 0.044(2) 0.060(2) 0.0186(17) 0.0151(16) 0.0156(15)
C6 0.0255(17) 0.056(2) 0.058(2) 0.015(2) -0.0057(16) 0.0078(16)

loop_
_atom_type_symbol
_atom_type_description
_atom_type_scat_dispersion_real
_atom_type_scat_dispersion_imag
_atom_type_scat_source
C C 0.0033 0.0016 'International Tables Vol C Tables 4.2.6.8 and 6.1.1.4'
H H 0.0000 0.0000 'International Tables Vol C Tables 4.2.6.8 and 6.1.1.4'
N N 0.0061 0.0033 'International Tables Vol C Tables 4.2.6.8 and 6.1.1.4'
O O 0.0106 0.0060 'International Tables Vol C Tables 4.2.6.8 and 6.1.1.4'
S S 0.1246 0.1234 'International Tables Vol C Tables 4.2.6.8 and 6.1.1.4'
K K 0.2009 0.2494 'International Tables Vol C Tables 4.2.6.8 and 6.1.1.4'
Ni Ni 0.3393 1.1124 'International Tables Vol C Tables 4.2.6.8 and 6.1.1.4'

loop_
_geom_angle_atom_site_label_1
_geom_angle_atom_site_label_2
_geom_angle_atom_site_label_3
_geom_angle
_geom_angle_site_symmetry_1
_geom_angle_site_symmetry_3
_geom_angle_publ_flag
N1 Ni1 N2 84.46(12) . . ?
N1 Ni1 N2A 86.5(3) . . ?
N2 Ni1 N2A 23.8(3) . . ?
N1 Ni1 S1 89.57(7) . . ?
N2 Ni1 S1 172.37(10) . . ?
N2A Ni1 S1 160.6(3) . . ?
N1 Ni1 S2 174.78(8) . . ?
N2 Ni1 S2 90.62(9) . . ?
N2A Ni1 S2 88.3(3) . . ?
S1 Ni1 S2 95.47(3) . . ?
N1 Ni1 K1 119.93(8) . . ?
N2 Ni1 K1 115.04(10) . . ?
N2A Ni1 K1 93.5(3) . . ?
S1 Ni1 K1 72.12(2) . . ?
S2 Ni1 K1 60.73(2) . . ?
N1 Ni1 K1 124.33(8) . 4_566 ?
N2 Ni1 K1 89.89(10) . 4_566 ?
N2A Ni1 K1 108.4(3) . 4_566 ?
S1 Ni1 K1 89.55(3) . 4_566 ?
S2 Ni1 K1 57.25(2) . 4_566 ?
K1 Ni1 K1 112.508(18) . 4_566 ?
O1 K1 O1 89.15(6) 3 1_655 ?
O1 K1 S2 92.19(5) 3 . ?
O1 K1 S2 83.64(5) 1_655 . ?
O1 K1 S2 132.37(5) 3 4_565 ?
O1 K1 S2 103.59(5) 1_655 4_565 ?
S2 K1 S2 134.28(2) . 4_565 ?
O1 K1 S1 106.08(5) 3 . ?
O1 K1 S1 137.76(5) 1_655 . ?
S2 K1 S1 57.20(2) . . ?
S2 K1 S1 94.71(3) 4_565 . ?
O1 K1 Ni1 77.68(5) 3 . ?
O1 K1 Ni1 117.35(5) 1_655 . ?
S2 K1 Ni1 37.353(15) . . ?
S2 K1 Ni1 130.18(3) 4_565 . ?
S1 K1 Ni1 35.631(15) . . ?
O1 K1 Ni1 109.67(5) 3 4_565 ?
O1 K1 Ni1 136.54(5) 1_655 4_565 ?
S2 K1 Ni1 131.98(3) . 4_565 ?
S2 K1 Ni1 35.383(15) 4_565 4_565 ?
S1 K1 Ni1 75.510(19) . 4_565 ?
Ni1 K1 Ni1 105.041(18) . 4_565 ?
O1 K1 K1 45.31(4) 3 3_655 ?
O1 K1 K1 43.85(4) 1_655 3_655 ?
S2 K1 K1 87.00(3) . 3_655 ?
S2 K1 K1 129.34(3) 4_565 3_655 ?
S1 K1 K1 135.91(3) . 3_655 ?
Ni1 K1 K1 100.30(2) . 3_655 ?
Ni1 K1 K1 138.53(3) 4_565 3_655 ?
C1 S1 Ni1 97.09(10) . . ?
C1 S1 K1 110.07(11) . . ?
Ni1 S1 K1 72.25(2) . . ?
C6 S2 Ni1 97.49(12) . . ?
C6 S2 K1 112.16(16) . . ?
Ni1 S2 K1 81.91(3) . . ?
C6 S2 K1 96.94(16) . 4_566 ?
Ni1 S2 K1 87.36(3) . 4_566 ?
K1 S2 K1 150.00(3) . 4_566 ?
C3 O1 K1 127.49(18) . 3 ?
C3 O1 K1 141.66(18) . 1_455 ?
K1 O1 K1 90.85(6) 3 1_455 ?
C3 N1 C2 121.4(2) . . ?
C3 N1 Ni1 118.48(19) . . ?
C2 N1 Ni1 120.13(18) . . ?
C5 N2 C4 116.4(3) . . ?
C5 N2 Ni1 110.4(2) . . ?
C4 N2 Ni1 109.5(2) . . ?
C5 N2 H2 99(3) . . ?
C4 N2 H2 111(3) . . ?
Ni1 N2 H2 110(3) . . ?
C5 N2A C4 123.4(7) . . ?
C5 N2A Ni1 116.6(6) . . ?
C4 N2A Ni1 105.6(5) . . ?
C5 N2A H2N 102.7 . . ?
C4 N2A H2N 102.7 . . ?
Ni1 N2A H2N 102.7 . . ?
C2 C1 S1 109.8(2) . . ?
C2 C1 H1A 112(2) . . ?
S1 C1 H1A 109(2) . . ?
C2 C1 H1B 113(2) . . ?
S1 C1 H1B 109(2) . . ?
H1A C1 H1B 104(3) . . ?
N1 C2 C1 109.0(2) . . ?
N1 C2 H2A 105(2) . . ?
C1 C2 H2A 113(2) . . ?
N1 C2 H2B 110(2) . . ?
C1 C2 H2B 109.7(19) . . ?
H2A C2 H2B 110(3) . . ?
O1 C3 N1 127.0(3) . . ?
O1 C3 C4 120.4(2) . . ?
N1 C3 C4 112.6(2) . . ?
N2 C4 C3 109.5(2) . . ?
N2 C4 N2A 31.0(4) . . ?
C3 C4 N2A 111.5(4) . . ?
N2 C4 H4A 107(2) . . ?
C3 C4 H4A 112(2) . . ?
N2A C4 H4A 129(2) . . ?
N2 C4 H4B 117(2) . . ?
C3 C4 H4B 108(2) . . ?
N2A C4 H4B 88(2) . . ?
H4A C4 H4B 104(3) . . ?
N2A C5 C6 121.1(5) . . ?
N2A C5 N2 33.0(5) . . ?
C6 C5 N2 112.8(3) . . ?
N2A C5 H5A 125.3 . . ?
C6 C5 H5A 109.0 . . ?
N2 C5 H5A 109.0 . . ?
N2A C5 H5B 76.4 . . ?
C6 C5 H5B 109.0 . . ?
N2 C5 H5B 109.0 . . ?
H5A C5 H5B 107.8 . . ?
N2A C5 H5C 107.1 . . ?
C6 C5 H5C 107.1 . . ?
N2 C5 H5C 135.1 . . ?
H5A C5 H5C 75.2 . . ?
H5B C5 H5C 35.8 . . ?
N2A C5 H5D 107.1 . . ?
C6 C5 H5D 107.1 . . ?
N2 C5 H5D 80.7 . . ?
H5A C5 H5D 32.7 . . ?
H5B C5 H5D 134.5 . . ?
H5C C5 H5D 106.8 . . ?
C5 C6 S2 112.3(2) . . ?
C5 C6 H6A 105(2) . . ?
S2 C6 H6A 106(2) . . ?
C5 C6 H6B 116(4) . . ?
S2 C6 H6B 116(4) . . ?
H6A C6 H6B 98(4) . . ?

loop_
_geom_bond_atom_site_label_1
_geom_bond_atom_site_label_2
_geom_bond_distance
_geom_bond_site_symmetry_2
_geom_bond_publ_flag
Ni1 N1 1.862(2) . ?
Ni1 N2 1.937(3) . ?
Ni1 N2A 1.968(10) . ?
Ni1 S1 2.1671(8) . ?
Ni1 S2 2.1711(7) . ?
Ni1 K1 3.5428(8) . ?
Ni1 K1 3.7456(8) 4_566 ?
K1 O1 2.649(2) 3 ?
K1 O1 2.719(2) 1_655 ?
K1 S2 3.1216(10) . ?
K1 S2 3.1536(10) 4_565 ?
K1 S1 3.5404(10) . ?
K1 Ni1 3.7455(8) 4_565 ?
K1 K1 3.8241(13) 3_655 ?
S1 C1 1.837(3) . ?
S2 C6 1.824(4) . ?
S2 K1 3.1536(10) 4_566 ?
O1 C3 1.258(3) . ?
O1 K1 2.649(2) 3 ?
O1 K1 2.719(2) 1_455 ?
N1 C3 1.319(4) . ?
N1 C2 1.458(4) . ?
N2 C5 1.474(4) . ?
N2 C4 1.476(4) . ?
N2 H2 1.00(5) . ?
N2A C5 1.315(10) . ?
N2A C4 1.532(10) . ?
N2A H2N 0.9300 . ?
C1 C2 1.508(4) . ?
C1 H1A 0.97(4) . ?
C1 H1B 1.00(4) . ?
C2 H2A 0.99(4) . ?
C2 H2B 0.99(3) . ?
C3 C4 1.521(4) . ?
C4 H4A 0.93(4) . ?
C4 H4B 0.98(4) . ?
C5 C6 1.461(5) . ?
C5 H5A 0.9900 . ?
C5 H5B 0.9900 . ?
C5 H5C 0.9900 . ?
C5 H5D 0.9900 . ?
C6 H6A 1.13(4) . ?
C6 H6B 0.82(5) . ?

loop_
_geom_torsion_atom_site_label_1
_geom_torsion_atom_site_label_2
_geom_torsion_atom_site_label_3
_geom_torsion_atom_site_label_4
_geom_torsion
_geom_torsion_site_symmetry_1
_geom_torsion_site_symmetry_2
_geom_torsion_site_symmetry_3
_geom_torsion_site_symmetry_4
_geom_torsion_publ_flag
N1 Ni1 K1 O1 -63.53(10) . . . 3 ?
N2 Ni1 K1 O1 34.88(12) . . . 3 ?
N2A Ni1 K1 O1 24.4(3) . . . 3 ?
S1 Ni1 K1 O1 -142.30(5) . . . 3 ?
S2 Ni1 K1 O1 110.52(5) . . . 3 ?
K1 Ni1 K1 O1 135.90(4) 4_566 . . 3 ?
N1 Ni1 K1 O1 -146.06(10) . . . 1_655 ?
N2 Ni1 K1 O1 -47.66(12) . . . 1_655 ?
N2A Ni1 K1 O1 -58.1(3) . . . 1_655 ?
S1 Ni1 K1 O1 135.17(6) . . . 1_655 ?
S2 Ni1 K1 O1 27.98(6) . . . 1_655 ?
K1 Ni1 K1 O1 53.37(5) 4_566 . . 1_655 ?
N1 Ni1 K1 S2 -174.04(9) . . . . ?
N2 Ni1 K1 S2 -75.64(11) . . . . ?
N2A Ni1 K1 S2 -86.1(3) . . . . ?
S1 Ni1 K1 S2 107.19(4) . . . . ?
K1 Ni1 K1 S2 25.39(3) 4_566 . . . ?
N1 Ni1 K1 S2 72.41(9) . . . 4_565 ?
N2 Ni1 K1 S2 170.81(11) . . . 4_565 ?
N2A Ni1 K1 S2 160.3(3) . . . 4_565 ?
S1 Ni1 K1 S2 -6.36(4) . . . 4_565 ?
S2 Ni1 K1 S2 -113.55(4) . . . 4_565 ?
K1 Ni1 K1 S2 -88.16(4) 4_566 . . 4_565 ?
N1 Ni1 K1 S1 78.77(9) . . . . ?
N2 Ni1 K1 S1 177.17(11) . . . . ?
N2A Ni1 K1 S1 166.7(3) . . . . ?
S2 Ni1 K1 S1 -107.19(4) . . . . ?
K1 Ni1 K1 S1 -81.80(3) 4_566 . . . ?
N1 Ni1 K1 Ni1 43.82(9) . . . 4_565 ?
N2 Ni1 K1 Ni1 142.22(11) . . . 4_565 ?
N2A Ni1 K1 Ni1 131.7(3) . . . 4_565 ?
S1 Ni1 K1 Ni1 -34.95(3) . . . 4_565 ?
S2 Ni1 K1 Ni1 -142.14(3) . . . 4_565 ?
K1 Ni1 K1 Ni1 -116.75(3) 4_566 . . 4_565 ?
N1 Ni1 K1 K1 -103.05(9) . . . 3_655 ?
N2 Ni1 K1 K1 -4.65(11) . . . 3_655 ?
N2A Ni1 K1 K1 -15.1(3) . . . 3_655 ?
S1 Ni1 K1 K1 178.18(3) . . . 3_655 ?
S2 Ni1 K1 K1 70.99(3) . . . 3_655 ?
K1 Ni1 K1 K1 96.380(16) 4_566 . . 3_655 ?
N1 Ni1 S1 C1 -12.93(13) . . . . ?
N2 Ni1 S1 C1 -51.5(8) . . . . ?
N2A Ni1 S1 C1 65.2(8) . . . . ?
S2 Ni1 S1 C1 165.71(11) . . . . ?
K1 Ni1 S1 C1 108.86(11) . . . . ?
K1 Ni1 S1 C1 -137.26(11) 4_566 . . . ?
N1 Ni1 S1 K1 -121.79(8) . . . . ?
N2 Ni1 S1 K1 -160.3(8) . . . . ?
N2A Ni1 S1 K1 -43.6(8) . . . . ?
S2 Ni1 S1 K1 56.85(3) . . . . ?
K1 Ni1 S1 K1 113.88(2) 4_566 . . . ?
O1 K1 S1 C1 -52.75(12) 3 . . . ?
O1 K1 S1 C1 -159.88(12) 1_655 . . . ?
S2 K1 S1 C1 -134.80(11) . . . . ?
S2 K1 S1 C1 83.92(10) 4_565 . . . ?
Ni1 K1 S1 C1 -91.20(10) . . . . ?
Ni1 K1 S1 C1 53.95(10) 4_565 . . . ?
K1 K1 S1 C1 -93.78(11) 3_655 . . . ?
O1 K1 S1 Ni1 38.45(5) 3 . . . ?
O1 K1 S1 Ni1 -68.68(7) 1_655 . . . ?
S2 K1 S1 Ni1 -43.59(2) . . . . ?
S2 K1 S1 Ni1 175.13(3) 4_565 . . . ?
Ni1 K1 S1 Ni1 145.15(2) 4_565 . . . ?
K1 K1 S1 Ni1 -2.57(5) 3_655 . . . ?
N1 Ni1 S2 C6 -12.6(9) . . . . ?
N2 Ni1 S2 C6 7.19(19) . . . . ?
N2A Ni1 S2 C6 -16.5(4) . . . . ?
S1 Ni1 S2 C6 -177.42(17) . . . . ?
K1 Ni1 S2 C6 -111.44(17) . . . . ?
K1 Ni1 S2 C6 96.65(17) 4_566 . . . ?
N1 Ni1 S2 K1 98.8(9) . . . . ?
N2 Ni1 S2 K1 118.63(11) . . . . ?
N2A Ni1 S2 K1 94.9(3) . . . . ?
S1 Ni1 S2 K1 -65.98(3) . . . . ?
K1 Ni1 S2 K1 -151.91(3) 4_566 . . . ?
N1 Ni1 S2 K1 -109.3(9) . . . 4_566 ?
N2 Ni1 S2 K1 -89.47(11) . . . 4_566 ?
N2A Ni1 S2 K1 -113.2(3) . . . 4_566 ?
S1 Ni1 S2 K1 85.93(3) . . . 4_566 ?
K1 Ni1 S2 K1 151.91(3) . . . 4_566 ?
O1 K1 S2 C6 28.53(14) 3 . . . ?
O1 K1 S2 C6 -60.37(14) 1_655 . . . ?
S2 K1 S2 C6 -163.16(13) 4_565 . . . ?
S1 K1 S2 C6 136.30(13) . . . . ?
Ni1 K1 S2 C6 94.84(13) . . . . ?
Ni1 K1 S2 C6 147.72(13) 4_565 . . . ?
K1 K1 S2 C6 -16.49(13) 3_655 . . . ?
O1 K1 S2 Ni1 -66.30(5) 3 . . . ?
O1 K1 S2 Ni1 -155.21(5) 1_655 . . . ?
S2 K1 S2 Ni1 102.00(5) 4_565 . . . ?
S1 K1 S2 Ni1 41.46(2) . . . . ?
Ni1 K1 S2 Ni1 52.88(4) 4_565 . . . ?
K1 K1 S2 Ni1 -111.33(3) 3_655 . . . ?
O1 K1 S2 K1 -136.49(7) 3 . . 4_566 ?
O1 K1 S2 K1 134.61(7) 1_655 . . 4_566 ?
S2 K1 S2 K1 31.81(10) 4_565 . . 4_566 ?
S1 K1 S2 K1 -28.73(6) . . . 4_566 ?
Ni1 K1 S2 K1 -70.19(6) . . . 4_566 ?
Ni1 K1 S2 K1 -17.31(9) 4_565 . . 4_566 ?
K1 K1 S2 K1 178.49(5) 3_655 . . 4_566 ?
N2 Ni1 N1 C3 -11.7(2) . . . . ?
N2A Ni1 N1 C3 12.1(4) . . . . ?
S1 Ni1 N1 C3 173.1(2) . . . . ?
S2 Ni1 N1 C3 8.2(10) . . . . ?
K1 Ni1 N1 C3 104.1(2) . . . . ?
K1 Ni1 N1 C3 -97.8(2) 4_566 . . . ?
N2 Ni1 N1 C2 166.8(2) . . . . ?
N2A Ni1 N1 C2 -169.4(4) . . . . ?
S1 Ni1 N1 C2 -8.5(2) . . . . ?
S2 Ni1 N1 C2 -173.3(8) . . . . ?
K1 Ni1 N1 C2 -77.5(2) . . . . ?
K1 Ni1 N1 C2 80.7(2) 4_566 . . . ?
N1 Ni1 N2 C5 149.6(3) . . . . ?
N2A Ni1 N2 C5 55.8(7) . . . . ?
S1 Ni1 N2 C5 -171.6(6) . . . . ?
S2 Ni1 N2 C5 -28.6(3) . . . . ?
K1 Ni1 N2 C5 29.1(3) . . . . ?
K1 Ni1 N2 C5 -85.9(3) 4_566 . . . ?
N1 Ni1 N2 C4 20.1(2) . . . . ?
N2A Ni1 N2 C4 -73.7(7) . . . . ?
S1 Ni1 N2 C4 58.9(9) . . . . ?
S2 Ni1 N2 C4 -158.1(2) . . . . ?
K1 Ni1 N2 C4 -100.4(2) . . . . ?
K1 Ni1 N2 C4 144.6(2) 4_566 . . . ?
N1 Ni1 N2A C5 -160.5(8) . . . . ?
N2 Ni1 N2A C5 -76.3(9) . . . . ?
S1 Ni1 N2A C5 120.8(8) . . . . ?
S2 Ni1 N2A C5 19.1(7) . . . . ?
K1 Ni1 N2A C5 79.6(7) . . . . ?
K1 Ni1 N2A C5 -35.5(8) 4_566 . . . ?
N1 Ni1 N2A C4 -19.3(5) . . . . ?
N2 Ni1 N2A C4 64.9(7) . . . . ?
S1 Ni1 N2A C4 -98.0(9) . . . . ?
S2 Ni1 N2A C4 160.3(5) . . . . ?
K1 Ni1 N2A C4 -139.1(5) . . . . ?
K1 Ni1 N2A C4 105.8(5) 4_566 . . . ?
Ni1 S1 C1 C2 32.3(2) . . . . ?
K1 S1 C1 C2 106.0(2) . . . . ?
C3 N1 C2 C1 -149.7(3) . . . . ?
Ni1 N1 C2 C1 31.9(3) . . . . ?
S1 C1 C2 N1 -41.3(3) . . . . ?
K1 O1 C3 N1 162.1(2) 3 . . . ?
K1 O1 C3 N1 -16.8(5) 1_455 . . . ?
K1 O1 C3 C4 -15.9(4) 3 . . . ?
K1 O1 C3 C4 165.2(2) 1_455 . . . ?
C2 N1 C3 O1 3.3(4) . . . . ?
Ni1 N1 C3 O1 -178.3(2) . . . . ?
C2 N1 C3 C4 -178.6(3) . . . . ?
Ni1 N1 C3 C4 -0.1(3) . . . . ?
C5 N2 C4 C3 -150.6(3) . . . . ?
Ni1 N2 C4 C3 -24.5(3) . . . . ?
C5 N2 C4 N2A -51.0(7) . . . . ?
Ni1 N2 C4 N2A 75.1(7) . . . . ?
O1 C3 C4 N2 -165.2(3) . . . . ?
N1 C3 C4 N2 16.5(3) . . . . ?
O1 C3 C4 N2A 161.7(5) . . . . ?
N1 C3 C4 N2A -16.6(6) . . . . ?
C5 N2A C4 N2 69.3(9) . . . . ?
Ni1 N2A C4 N2 -68.6(7) . . . . ?
C5 N2A C4 C3 161.6(7) . . . . ?
Ni1 N2A C4 C3 23.8(7) . . . . ?
C4 N2A C5 C6 -146.9(7) . . . . ?
Ni1 N2A C5 C6 -13.2(10) . . . . ?
C4 N2A C5 N2 -62.5(9) . . . . ?
Ni1 N2A C5 N2 71.2(8) . . . . ?
C4 N2 C5 N2A 59.1(8) . . . . ?
Ni1 N2 C5 N2A -66.6(8) . . . . ?
C4 N2 C5 C6 171.4(3) . . . . ?
Ni1 N2 C5 C6 45.8(4) . . . . ?
N2A C5 C6 S2 -3.2(8) . . . . ?
N2 C5 C6 S2 -39.2(5) . . . . ?
Ni1 S2 C6 C5 14.9(4) . . . . ?
K1 S2 C6 C5 -69.3(4) . . . . ?
K1 S2 C6 C5 103.2(3) 4_566 . . . ?
